data_7159470
loop_
_publ_author_name
'Dasi, Rajesh'
'Villinger, Alexander'
'Brasholz, Malte'

_publ_section_title
;
 Visible light-induced iridium(III)-sensitized [2 + 2] and [3 + 2]
 photocycloadditions of 2-cyanochromone with alkenes.
;
_journal_issue 30
_journal_name_full 'Organic &amp; biomolecular chemistry'
_journal_page_first 6103
_journal_page_last 6106
_journal_paper_doi 10.1039/d3ob00862b
_journal_volume 21
_journal_year 2023
_chemical_formula_moiety 'C19 H15 N O3'
_chemical_formula_sum 'C19 H15 N O3'
_chemical_formula_weight 305.32
_space_group_crystal_system monoclinic
_space_group_IT_number 14
_space_group_name_Hall '-P 2yn'
_space_group_name_H-M_alt 'P 1 21/n 1'
_atom_sites_solution_hydrogens geom
_audit_creation_method SHELXL-2014/7
_audit_update_record
;
2023-03-21 deposited with the CCDC.	2023-07-11 downloaded from the CCDC.
;
_cell_angle_alpha 90
_cell_angle_beta 112.361(2)
_cell_angle_gamma 90
_cell_formula_units_Z 4
_cell_length_a 14.6451(9)
_cell_length_b 6.3929(4)
_cell_length_c 17.5863(10)
_cell_measurement_reflns_used 9907
_cell_measurement_temperature 123(2)
_cell_measurement_theta_max 29.02
_cell_measurement_theta_min 2.29
_cell_volume 1522.70(16)
_computing_cell_refinement 'Bruker Apex V7.51A'
_computing_data_collection 'Bruker Apex V7.51A'
_computing_data_reduction 'Bruker SAINT'
_computing_molecular_graphics 'ORTEP-3v2.01 (Farrugia, 2012)'
_computing_publication_material 'SHELXL-2014/7 (Sheldrick, 2015)'
_computing_structure_refinement 'SHELXL-2014/7 (Sheldrick, 2015)'
_computing_structure_solution 'Bruker SHELXTL'
_diffrn_ambient_temperature 123(2)
_diffrn_detector_area_resol_mean 10.4167
_diffrn_measured_fraction_theta_full 0.998
_diffrn_measured_fraction_theta_max 0.999
_diffrn_measurement_device_type 'Bruker D8 QUEST diffractometer'
_diffrn_measurement_method 'phi and omega scans'
_diffrn_radiation_type MoK\a
_diffrn_radiation_wavelength 0.71073
_diffrn_reflns_av_R_equivalents 0.0474
_diffrn_reflns_av_unetI/netI 0.0259
_diffrn_reflns_Laue_measured_fraction_full 0.998
_diffrn_reflns_Laue_measured_fraction_max 0.999
_diffrn_reflns_limit_h_max 19
_diffrn_reflns_limit_h_min -18
_diffrn_reflns_limit_k_max 8
_diffrn_reflns_limit_k_min -8
_diffrn_reflns_limit_l_max 22
_diffrn_reflns_limit_l_min -23
_diffrn_reflns_number 56595
_diffrn_reflns_point_group_measured_fraction_full 0.998
_diffrn_reflns_point_group_measured_fraction_max 0.999
_diffrn_reflns_theta_full 25.242
_diffrn_reflns_theta_max 28.999
_diffrn_reflns_theta_min 2.294
_diffrn_source 'microfocus sealed tube'
_exptl_absorpt_coefficient_mu 0.091
_exptl_absorpt_correction_T_max 0.7460
_exptl_absorpt_correction_T_min 0.6914
_exptl_absorpt_correction_type multi-scan
_exptl_absorpt_process_details '(SADABS-2016/2; Sheldrick, 2015)'
_exptl_crystal_colour colourless
_exptl_crystal_density_diffrn 1.332
_exptl_crystal_description block
_exptl_crystal_F_000 640
_exptl_crystal_size_max 0.130
_exptl_crystal_size_mid 0.090
_exptl_crystal_size_min 0.060
_refine_diff_density_max 0.391
_refine_diff_density_min -0.221
_refine_diff_density_rms 0.051
_refine_ls_extinction_method none
_refine_ls_goodness_of_fit_ref 1.021
_refine_ls_hydrogen_treatment constr
_refine_ls_matrix_type full
_refine_ls_number_parameters 209
_refine_ls_number_reflns 4048
_refine_ls_number_restraints 0
_refine_ls_restrained_S_all 1.021
_refine_ls_R_factor_all 0.0559
_refine_ls_R_factor_gt 0.0447
_refine_ls_shift/su_max 0.000
_refine_ls_shift/su_mean 0.000
_refine_ls_structure_factor_coef Fsqd
_refine_ls_weighting_details 'w=1/[\s^2^(Fo^2^)+(0.0642P)^2^+0.6192P] where P=(Fo^2^+2Fc^2^)/3'
_refine_ls_weighting_scheme calc
_refine_ls_wR_factor_gt 0.1152
_refine_ls_wR_factor_ref 0.1252
_reflns_Friedel_coverage 0.000
_reflns_number_gt 3300
_reflns_number_total 4048
_reflns_threshold_expression 'I > 2\s(I)'
_cod_data_source_file d3ob00862b2.cif
_cod_data_source_block is_rd242e
_cod_depositor_comments 'Adding full bibliography for 7159468--7159472.cif.'
_cod_original_sg_symbol_H-M 'P 21/n'
_cod_database_code 7159470
_shelx_shelxl_version_number 2014/7
_shelx_space_group_comment
;
The symmetry employed for this shelxl refinement is uniquely defined
by the following loop, which should always be used as a source of
symmetry information in preference to the above space-group names.
They are only intended as comments.
;
_shelx_estimated_absorpt_t_min 0.988
_shelx_estimated_absorpt_t_max 0.995

loop_
_space_group_symop_operation_xyz
'x, y, z'
'-x+1/2, y+1/2, -z+1/2'
'-x, -y, -z'
'x-1/2, -y-1/2, z-1/2'

loop_
_atom_site_label
_atom_site_type_symbol
_atom_site_fract_x
_atom_site_fract_y
_atom_site_fract_z
_atom_site_U_iso_or_equiv
_atom_site_adp_type
_atom_site_occupancy
_atom_site_site_symmetry_order
_atom_site_calc_flag
_atom_site_refinement_flags_posn
_atom_site_refinement_flags_adp
_atom_site_refinement_flags_occupancy
_atom_site_disorder_assembly
_atom_site_disorder_group
O1 O 0.63002(6) 0.04206(13) 0.35043(5) 0.02164(19) Uani 1 1 d . . . . .
O2 O 0.69079(8) 0.48213(16) 0.20276(6) 0.0331(2) Uani 1 1 d . . . . .
O3 O 0.61242(7) 0.48362(16) 0.71916(6) 0.0311(2) Uani 1 1 d . . . . .
N1 N 0.83151(9) 0.04486(18) 0.51654(7) 0.0320(3) Uani 1 1 d . . . . .
C1 C 0.69401(8) 0.21230(17) 0.38831(7) 0.0185(2) Uani 1 1 d . . . . .
C2 C 0.64652(9) 0.41092(18) 0.40955(7) 0.0193(2) Uani 1 1 d . . . . .
H2 H 0.5786 0.4289 0.3667 0.023 Uiso 1 1 calc R U . . .
C3 C 0.71927(9) 0.54408(18) 0.38496(7) 0.0214(2) Uani 1 1 d . . . . .
H3A H 0.6879 0.6643 0.3490 0.026 Uiso 1 1 calc R U . . .
H3B H 0.7787 0.5888 0.4322 0.026 Uiso 1 1 calc R U . . .
C4 C 0.73688(8) 0.35320(17) 0.33811(7) 0.0185(2) Uani 1 1 d . . . . .
H4 H 0.8084 0.3262 0.3504 0.022 Uiso 1 1 calc R U . . .
C5 C 0.67440(9) 0.35427(18) 0.24731(7) 0.0206(2) Uani 1 1 d . . . . .
C6 C 0.59787(9) 0.19356(19) 0.21512(7) 0.0204(2) Uani 1 1 d . . . . .
C7 C 0.54334(10) 0.1800(2) 0.13019(8) 0.0271(3) Uani 1 1 d . . . . .
H7 H 0.5518 0.2832 0.0946 0.032 Uiso 1 1 calc R U . . .
C8 C 0.47765(10) 0.0185(2) 0.09790(8) 0.0329(3) Uani 1 1 d . . . . .
H8 H 0.4409 0.0108 0.0403 0.040 Uiso 1 1 calc R U . . .
C9 C 0.46537(10) -0.1335(2) 0.15007(8) 0.0312(3) Uani 1 1 d . . . . .
H9 H 0.4214 -0.2468 0.1276 0.037 Uiso 1 1 calc R U . . .
C10 C 0.51652(9) -0.1212(2) 0.23423(8) 0.0251(3) Uani 1 1 d . . . . .
H10 H 0.5070 -0.2239 0.2696 0.030 Uiso 1 1 calc R U . . .
C11 C 0.58218(8) 0.04354(18) 0.26652(7) 0.0196(2) Uani 1 1 d . . . . .
C12 C 0.77209(9) 0.11863(18) 0.46074(7) 0.0219(2) Uani 1 1 d . . . . .
C13 C 0.64127(8) 0.43235(18) 0.49282(7) 0.0203(2) Uani 1 1 d . . . . .
C14 C 0.58987(9) 0.2853(2) 0.51990(8) 0.0245(3) Uani 1 1 d . . . . .
H14 H 0.5597 0.1694 0.4858 0.029 Uiso 1 1 calc R U . . .
C15 C 0.58205(10) 0.3056(2) 0.59538(8) 0.0266(3) Uani 1 1 d . . . . .
H15 H 0.5470 0.2037 0.6129 0.032 Uiso 1 1 calc R U . . .
C16 C 0.62556(9) 0.4758(2) 0.64600(7) 0.0231(3) Uani 1 1 d . . . . .
C17 C 0.67724(10) 0.6229(2) 0.62049(8) 0.0264(3) Uani 1 1 d . . . . .
H17 H 0.7074 0.7388 0.6546 0.032 Uiso 1 1 calc R U . . .
C18 C 0.68470(10) 0.5994(2) 0.54415(8) 0.0257(3) Uani 1 1 d . . . . .
H18 H 0.7204 0.7003 0.5269 0.031 Uiso 1 1 calc R U . . .
C19 C 0.65452(12) 0.6558(2) 0.77242(9) 0.0354(3) Uani 1 1 d . . . . .
H19A H 0.6385 0.6444 0.8215 0.053 Uiso 1 1 calc R U . . .
H19B H 0.6276 0.7868 0.7437 0.053 Uiso 1 1 calc R U . . .
H19C H 0.7264 0.6546 0.7886 0.053 Uiso 1 1 calc R U . . .

loop_
_atom_site_aniso_label
_atom_site_aniso_U_11
_atom_site_aniso_U_22
_atom_site_aniso_U_33
_atom_site_aniso_U_23
_atom_site_aniso_U_13
_atom_site_aniso_U_12
O1 0.0285(4) 0.0163(4) 0.0197(4) -0.0015(3) 0.0088(3) -0.0058(3)
O2 0.0399(6) 0.0319(5) 0.0260(5) 0.0069(4) 0.0108(4) -0.0097(4)
O3 0.0364(5) 0.0357(5) 0.0247(5) -0.0097(4) 0.0154(4) -0.0109(4)
N1 0.0351(6) 0.0265(6) 0.0289(6) 0.0051(5) 0.0062(5) 0.0031(5)
C1 0.0206(5) 0.0152(5) 0.0189(5) -0.0002(4) 0.0066(4) -0.0011(4)
C2 0.0191(5) 0.0168(5) 0.0215(5) -0.0004(4) 0.0073(4) 0.0001(4)
C3 0.0253(6) 0.0156(5) 0.0241(6) -0.0004(4) 0.0103(5) -0.0009(4)
C4 0.0197(5) 0.0154(5) 0.0205(5) 0.0009(4) 0.0077(4) -0.0011(4)
C5 0.0227(6) 0.0192(5) 0.0207(5) 0.0016(4) 0.0091(4) 0.0006(4)
C6 0.0193(5) 0.0208(5) 0.0210(5) 0.0001(4) 0.0074(4) 0.0012(4)
C7 0.0261(6) 0.0301(7) 0.0221(6) 0.0022(5) 0.0058(5) 0.0019(5)
C8 0.0273(7) 0.0403(8) 0.0235(6) -0.0034(5) 0.0010(5) -0.0027(6)
C9 0.0246(6) 0.0319(7) 0.0324(7) -0.0080(5) 0.0056(5) -0.0064(5)
C10 0.0247(6) 0.0227(6) 0.0288(6) -0.0031(5) 0.0114(5) -0.0045(5)
C11 0.0189(5) 0.0191(5) 0.0207(5) -0.0017(4) 0.0076(4) 0.0011(4)
C12 0.0271(6) 0.0162(5) 0.0229(6) -0.0003(4) 0.0099(5) -0.0010(5)
C13 0.0188(5) 0.0199(5) 0.0225(5) -0.0016(4) 0.0083(4) 0.0008(4)
C14 0.0256(6) 0.0219(6) 0.0268(6) -0.0066(5) 0.0110(5) -0.0052(5)
C15 0.0289(6) 0.0254(6) 0.0291(6) -0.0037(5) 0.0152(5) -0.0070(5)
C16 0.0215(6) 0.0263(6) 0.0222(6) -0.0040(5) 0.0092(5) 0.0000(5)
C17 0.0270(6) 0.0253(6) 0.0274(6) -0.0093(5) 0.0110(5) -0.0066(5)
C18 0.0279(6) 0.0230(6) 0.0286(6) -0.0043(5) 0.0136(5) -0.0063(5)
C19 0.0403(8) 0.0396(8) 0.0270(6) -0.0126(6) 0.0135(6) -0.0079(6)

loop_
_atom_type_symbol
_atom_type_description
_atom_type_scat_dispersion_real
_atom_type_scat_dispersion_imag
_atom_type_scat_source
C C 0.0033 0.0016 'International Tables Vol C Tables 4.2.6.8 and 6.1.1.4'
H H 0.0000 0.0000 'International Tables Vol C Tables 4.2.6.8 and 6.1.1.4'
N N 0.0061 0.0033 'International Tables Vol C Tables 4.2.6.8 and 6.1.1.4'
O O 0.0106 0.0060 'International Tables Vol C Tables 4.2.6.8 and 6.1.1.4'

loop_
_geom_angle_atom_site_label_1
_geom_angle_atom_site_label_2
_geom_angle_atom_site_label_3
_geom_angle
_geom_angle_site_symmetry_1
_geom_angle_site_symmetry_3
_geom_angle_publ_flag
C11 O1 C1 118.26(9) . . ?
C16 O3 C19 117.68(11) . . ?
O1 C1 C12 104.43(9) . . ?
O1 C1 C4 120.92(9) . . ?
C12 C1 C4 112.22(10) . . ?
O1 C1 C2 117.37(9) . . ?
C12 C1 C2 113.14(9) . . ?
C4 C1 C2 88.71(8) . . ?
C13 C2 C3 121.21(10) . . ?
C13 C2 C1 120.05(10) . . ?
C3 C2 C1 87.92(8) . . ?
C13 C2 H2 108.6 . . ?
C3 C2 H2 108.6 . . ?
C1 C2 H2 108.6 . . ?
C4 C3 C2 89.25(8) . . ?
C4 C3 H3A 113.8 . . ?
C2 C3 H3A 113.8 . . ?
C4 C3 H3B 113.8 . . ?
C2 C3 H3B 113.8 . . ?
H3A C3 H3B 111.0 . . ?
C5 C4 C3 113.77(10) . . ?
C5 C4 C1 113.03(9) . . ?
C3 C4 C1 88.25(8) . . ?
C5 C4 H4 113.2 . . ?
C3 C4 H4 113.2 . . ?
C1 C4 H4 113.2 . . ?
O2 C5 C6 122.07(11) . . ?
O2 C5 C4 119.70(11) . . ?
C6 C5 C4 118.18(10) . . ?
C11 C6 C7 118.66(11) . . ?
C11 C6 C5 121.44(10) . . ?
C7 C6 C5 119.75(11) . . ?
C8 C7 C6 120.70(12) . . ?
C8 C7 H7 119.6 . . ?
C6 C7 H7 119.6 . . ?
C7 C8 C9 119.71(12) . . ?
C7 C8 H8 120.1 . . ?
C9 C8 H8 120.1 . . ?
C10 C9 C8 120.78(12) . . ?
C10 C9 H9 119.6 . . ?
C8 C9 H9 119.6 . . ?
C9 C10 C11 119.18(12) . . ?
C9 C10 H10 120.4 . . ?
C11 C10 H10 120.4 . . ?
O1 C11 C10 115.09(10) . . ?
O1 C11 C6 123.98(10) . . ?
C10 C11 C6 120.91(11) . . ?
N1 C12 C1 179.25(14) . . ?
C18 C13 C14 118.01(11) . . ?
C18 C13 C2 121.61(11) . . ?
C14 C13 C2 120.36(10) . . ?
C15 C14 C13 121.15(11) . . ?
C15 C14 H14 119.4 . . ?
C13 C14 H14 119.4 . . ?
C14 C15 C16 120.07(12) . . ?
C14 C15 H15 120.0 . . ?
C16 C15 H15 120.0 . . ?
O3 C16 C17 124.62(11) . . ?
O3 C16 C15 115.66(11) . . ?
C17 C16 C15 119.71(11) . . ?
C16 C17 C18 119.40(11) . . ?
C16 C17 H17 120.3 . . ?
C18 C17 H17 120.3 . . ?
C13 C18 C17 121.66(11) . . ?
C13 C18 H18 119.2 . . ?
C17 C18 H18 119.2 . . ?
O3 C19 H19A 109.5 . . ?
O3 C19 H19B 109.5 . . ?
H19A C19 H19B 109.5 . . ?
O3 C19 H19C 109.5 . . ?
H19A C19 H19C 109.5 . . ?
H19B C19 H19C 109.5 . . ?

loop_
_geom_bond_atom_site_label_1
_geom_bond_atom_site_label_2
_geom_bond_distance
_geom_bond_site_symmetry_2
_geom_bond_publ_flag
O1 C11 1.3718(14) . ?
O1 C1 1.4253(14) . ?
O2 C5 1.2176(15) . ?
O3 C16 1.3723(15) . ?
O3 C19 1.4247(16) . ?
N1 C12 1.1370(17) . ?
C1 C12 1.4766(16) . ?
C1 C4 1.5514(15) . ?
C1 C2 1.5599(16) . ?
C2 C13 1.5016(16) . ?
C2 C3 1.5484(16) . ?
C2 H2 1.0000 . ?
C3 C4 1.5479(16) . ?
C3 H3A 0.9900 . ?
C3 H3B 0.9900 . ?
C4 C5 1.5085(16) . ?
C4 H4 1.0000 . ?
C5 C6 1.4661(17) . ?
C6 C11 1.3957(16) . ?
C6 C7 1.4030(17) . ?
C7 C8 1.378(2) . ?
C7 H7 0.9500 . ?
C8 C9 1.394(2) . ?
C8 H8 0.9500 . ?
C9 C10 1.3836(18) . ?
C9 H9 0.9500 . ?
C10 C11 1.3932(17) . ?
C10 H10 0.9500 . ?
C13 C18 1.3865(17) . ?
C13 C14 1.3963(17) . ?
C14 C15 1.3811(17) . ?
C14 H14 0.9500 . ?
C15 C16 1.3968(17) . ?
C15 H15 0.9500 . ?
C16 C17 1.3845(18) . ?
C17 C18 1.3959(17) . ?
C17 H17 0.9500 . ?
C18 H18 0.9500 . ?
C19 H19A 0.9800 . ?
C19 H19B 0.9800 . ?
C19 H19C 0.9800 . ?

loop_
_geom_torsion_atom_site_label_1
_geom_torsion_atom_site_label_2
_geom_torsion_atom_site_label_3
_geom_torsion_atom_site_label_4
_geom_torsion
_geom_torsion_site_symmetry_1
_geom_torsion_site_symmetry_2
_geom_torsion_site_symmetry_3
_geom_torsion_site_symmetry_4
_geom_torsion_publ_flag
C11 O1 C1 C12 -148.04(10) . . . . ?
C11 O1 C1 C4 -20.50(15) . . . . ?
C11 O1 C1 C2 85.79(12) . . . . ?
O1 C1 C2 C13 92.00(12) . . . . ?
C12 C1 C2 C13 -29.77(14) . . . . ?
C4 C1 C2 C13 -143.46(10) . . . . ?
O1 C1 C2 C3 -142.69(10) . . . . ?
C12 C1 C2 C3 95.55(10) . . . . ?
C4 C1 C2 C3 -18.14(8) . . . . ?
C13 C2 C3 C4 142.50(11) . . . . ?
C1 C2 C3 C4 18.18(8) . . . . ?
C2 C3 C4 C5 96.20(10) . . . . ?
C2 C3 C4 C1 -18.28(8) . . . . ?
O1 C1 C4 C5 24.48(14) . . . . ?
C12 C1 C4 C5 148.43(10) . . . . ?
C2 C1 C4 C5 -97.02(10) . . . . ?
O1 C1 C4 C3 139.64(10) . . . . ?
C12 C1 C4 C3 -96.40(10) . . . . ?
C2 C1 C4 C3 18.14(8) . . . . ?
C3 C4 C5 O2 69.91(15) . . . . ?
C1 C4 C5 O2 168.59(11) . . . . ?
C3 C4 C5 C6 -112.59(12) . . . . ?
C1 C4 C5 C6 -13.91(15) . . . . ?
O2 C5 C6 C11 177.77(12) . . . . ?
C4 C5 C6 C11 0.34(17) . . . . ?
O2 C5 C6 C7 2.18(19) . . . . ?
C4 C5 C6 C7 -175.25(11) . . . . ?
C11 C6 C7 C8 -1.81(19) . . . . ?
C5 C6 C7 C8 173.89(12) . . . . ?
C6 C7 C8 C9 -0.2(2) . . . . ?
C7 C8 C9 C10 1.7(2) . . . . ?
C8 C9 C10 C11 -1.1(2) . . . . ?
C1 O1 C11 C10 -176.41(10) . . . . ?
C1 O1 C11 C6 5.04(16) . . . . ?
C9 C10 C11 O1 -179.56(11) . . . . ?
C9 C10 C11 C6 -0.96(18) . . . . ?
C7 C6 C11 O1 -179.13(11) . . . . ?
C5 C6 C11 O1 5.24(18) . . . . ?
C7 C6 C11 C10 2.39(18) . . . . ?
C5 C6 C11 C10 -173.24(11) . . . . ?
C3 C2 C13 C18 13.88(17) . . . . ?
C1 C2 C13 C18 121.43(13) . . . . ?
C3 C2 C13 C14 -167.68(11) . . . . ?
C1 C2 C13 C14 -60.13(15) . . . . ?
C18 C13 C14 C15 0.24(19) . . . . ?
C2 C13 C14 C15 -178.26(11) . . . . ?
C13 C14 C15 C16 0.3(2) . . . . ?
C19 O3 C16 C17 0.34(19) . . . . ?
C19 O3 C16 C15 -179.29(12) . . . . ?
C14 C15 C16 O3 179.07(12) . . . . ?
C14 C15 C16 C17 -0.6(2) . . . . ?
O3 C16 C17 C18 -179.30(12) . . . . ?
C15 C16 C17 C18 0.32(19) . . . . ?
C14 C13 C18 C17 -0.51(19) . . . . ?
C2 C13 C18 C17 177.97(12) . . . . ?
C16 C17 C18 C13 0.2(2) . . . . ?
